data_4123238
loop_
_publ_author_name
'Pike, Sebastian D.'
'Chadwick, F. Mark'
'Rees, Nicholas H.'
'Scott, Mark P.'
'Weller, Andrew S.'
'Kr\"amer, Tobias'
'Macgregor, Stuart A.'

_publ_section_title
;
 Solid-State Synthesis and Characterization of \s-Alkane Complexes,
 [Rh(L2)(\h(2),\h(2)-C7H12)][BAr(F)4] (L2 = Bidentate Chelating
 Phosphine).
;
_journal_issue 2
_journal_name_full 'Journal of the American Chemical Society'
_journal_page_first 820
_journal_page_last 833
_journal_paper_doi 10.1021/ja510437p
_journal_volume 137
_journal_year 2015
_chemical_compound_source SYN
_chemical_formula_moiety 'Rh1 P2 C33 H56; B1 C32 H12 F24'
_chemical_formula_sum 'C65 H68 B F24 P2 Rh'
_chemical_formula_weight 1480.87
_chemical_melting_point ?
_space_group_IT_number 2
_symmetry_cell_setting triclinic
_symmetry_space_group_name_Hall '-P 1'
_symmetry_space_group_name_H-M 'P -1'
_atom_sites_solution_hydrogens difmap
_atom_sites_solution_primary direct
_audit_creation_date 2014-06-17
_audit_creation_method CRYSTALS_ver_14.43
_cell_angle_alpha 93.0486(19)
_cell_angle_beta 90.1923(18)
_cell_angle_gamma 96.187(2)
_cell_formula_units_Z 2
_cell_length_a 12.8259(3)
_cell_length_b 13.0175(3)
_cell_length_c 19.8317(4)
_cell_measurement_reflns_used 20648
_cell_measurement_temperature 150
_cell_measurement_theta_max 76
_cell_measurement_theta_min 3
_cell_volume 3287.04(13)
_computing_cell_refinement 'CrysAlis, (Oxford Diffraction, 2002)'
_computing_data_collection 'SuperNova, (Oxford Diffraction, 2010)'
_computing_data_reduction 'CrysAlis, (Oxford Diffraction, 2002)'
_computing_molecular_graphics 'CAMERON (Watkin et al., 1996)'
_computing_publication_material 'CRYSTALS (Betteridge et al., 2003)'
_computing_structure_refinement 'CRYSTALS (Betteridge et al., 2003)'
_computing_structure_solution 'SIR92 (Altomare et al., 1994)'
_diffrn_ambient_pressure 101
_diffrn_ambient_temperature 150
_diffrn_measured_fraction_theta_full 0.995
_diffrn_measured_fraction_theta_max 0.985
_diffrn_measurement_device Area
_diffrn_measurement_device_type 'Oxford Diffraction SuperNova'
_diffrn_measurement_method \w
_diffrn_radiation_monochromator graphite
_diffrn_radiation_type 'Cu K\a'
_diffrn_radiation_wavelength 1.54180
_diffrn_reflns_av_R_equivalents 0.031
_diffrn_reflns_limit_h_max 16
_diffrn_reflns_limit_h_min -15
_diffrn_reflns_limit_k_max 16
_diffrn_reflns_limit_k_min -16
_diffrn_reflns_limit_l_max 24
_diffrn_reflns_limit_l_min -21
_diffrn_reflns_number 35636
_diffrn_reflns_theta_full 74.248
_diffrn_reflns_theta_max 76.545
_diffrn_reflns_theta_min 3.420
_diffrn_standards_number 0
_exptl_absorpt_coefficient_mu 3.525
_exptl_absorpt_correction_T_max 0.70
_exptl_absorpt_correction_T_min 0.56
_exptl_absorpt_correction_type multi-scan
_exptl_absorpt_process_details 'CrysAlis, (Oxford Diffraction, 2002)'
_exptl_crystal_colour orange
_exptl_crystal_density_diffrn 1.496
_exptl_crystal_density_meas 'not measured'
_exptl_crystal_density_method 'not measured'
_exptl_crystal_description block
_exptl_crystal_F_000 1508
_exptl_crystal_size_max 0.200
_exptl_crystal_size_mid 0.200
_exptl_crystal_size_min 0.100
_refine_diff_density_max 2.90
_refine_diff_density_min -1.32
_refine_ls_extinction_method None
_refine_ls_goodness_of_fit_ref 1.0761
_refine_ls_hydrogen_treatment constr
_refine_ls_matrix_type full
_refine_ls_number_parameters 892
_refine_ls_number_reflns 13560
_refine_ls_number_restraints 456
_refine_ls_R_factor_all 0.0815
_refine_ls_R_factor_gt 0.0792
_refine_ls_shift/su_max 0.0051147
_refine_ls_shift/su_mean 0.0001335
_refine_ls_structure_factor_coef Fsqd
_refine_ls_weighting_details
;
 Method, part 1, Chebychev polynomial, (Watkin, 1994, Prince, 1982) 
 [weight] = 1.0/[A~0~*T~0~(x)+A~1~*T~1~(x) ... +A~n-1~]*T~n-1~(x)] 
 where A~i~ are the Chebychev coefficients listed below and x= Fcalc/Fmax 
 Method = Robust Weighting (Prince, 1982) 
 W = [weight] * [1-(deltaF/6*sigmaF)^2^]^2^ 
 A~i~ are: 
 0.549E+04 0.912E+04 0.618E+04 0.286E+04 931. 
;
_refine_ls_weighting_scheme calc
_refine_ls_wR_factor_all 0.2403
_refine_ls_wR_factor_gt 0.2399
_refine_ls_wR_factor_ref 0.2403
_reflns_limit_h_max 16
_reflns_limit_h_min -16
_reflns_limit_k_max 16
_reflns_limit_k_min -16
_reflns_limit_l_max 24
_reflns_limit_l_min 0
_reflns_number_gt 12725
_reflns_number_total 13617
_reflns_threshold_expression I>2.0\s(I)
_oxford_diffrn_Wilson_B_factor 1.86
_oxford_diffrn_Wilson_scale 0.16
_oxford_refine_ls_r_factor_ref 0.0815
_oxford_refine_ls_scale 2.70(3)
_oxford_reflns_number_all 13561
_oxford_reflns_threshold_expression_ref I>-3.0\s(I)
_oxford_structure_analysis_title 'C:\Users\ASWGroup\Desktop\Crsyta At 16:25 on'
_cod_data_source_file ja510437p_si_001.cif
_cod_data_source_block '[2-NBD][BArF4]'
_cod_depositor_comments
;
The following automatic conversions were performed:

'_chemical_melting_point' value 'not measured' was changed to '?' -
the value is undefined or not given.

Automatic conversion script
Id: cif_fix_values 2935 2014-11-11 08:27:57Z andrius 

 Adding full bibliography for 4123238--4123246.cif.
;
_cod_original_sg_symbol_H-M 'P -1 '
_cod_original_formula_sum 'C65 H68 B1 F24 P2 Rh1'
_cod_database_code 4123238

loop_
_symmetry_equiv_pos_as_xyz
x,y,z
-x,-y,-z

loop_
_atom_site_label
_atom_site_type_symbol
_atom_site_fract_x
_atom_site_fract_y
_atom_site_fract_z
_atom_site_U_iso_or_equiv
_atom_site_occupancy
_atom_site_adp_type
_atom_site_refinement_flags_posn
_atom_site_disorder_assembly
_atom_site_disorder_group
F1 F 1.5539(4) 0.6260(4) 0.3750(3) 0.0695 1.0000 Uani . . .
F2 F 1.6295(4) 0.7573(5) 0.3318(3) 0.0769 1.0000 Uani . . .
F3 F 1.6092(4) 0.7538(5) 0.4390(3) 0.0800 1.0000 Uani . . .
F4 F 1.3813(5) 1.0718(4) 0.4348(3) 0.0762 1.0000 Uani . . .
F5 F 1.3422(4) 0.9742(4) 0.5137(2) 0.0566 1.0000 Uani . . .
F6 F 1.2230(4) 1.0055(5) 0.4461(3) 0.0821 1.0000 Uani . . .
F13 F 1.2386(6) 1.1073(4) 0.0559(3) 0.0877 1.0000 Uani . . .
F14 F 1.2753(6) 1.1444(4) 0.1573(4) 0.1088 1.0000 Uani . . .
F15 F 1.1281(5) 1.0703(5) 0.1281(5) 0.1056 1.0000 Uani . . .
F16 F 1.5728(3) 0.8913(5) 0.0688(3) 0.0721 1.0000 Uani . . .
F17 F 1.5076(5) 0.7312(4) 0.0553(3) 0.0787 1.0000 Uani . . .
F18 F 1.4722(4) 0.8433(4) -0.0136(2) 0.0574 1.0000 Uani . . .
F19 F 1.2672(4) 0.4733(4) 0.0243(2) 0.0610 1.0000 Uani . . .
F20 F 1.1788(6) 0.3305(3) 0.0513(3) 0.0788 1.0000 Uani . . .
F21 F 1.1027(3) 0.4655(4) 0.0351(2) 0.0513 1.0000 Uani . . .
F22 F 1.3472(6) 0.3798(5) 0.3309(4) 0.0934 1.0000 Uani . . .
F23 F 1.2447(6) 0.2616(3) 0.2813(3) 0.0810 1.0000 Uani . . .
F24 F 1.1883(6) 0.3669(4) 0.3549(3) 0.0939 1.0000 Uani . . .
C1 C 1.3459(5) 0.9571(5) 0.7101(3) 0.0383 1.0000 Uani . . .
C2 C 1.4076(5) 0.8923(5) 0.6747(3) 0.0334 1.0000 Uani . . .
C3 C 1.5082(5) 0.8911(5) 0.7169(3) 0.0399 1.0000 Uani . . .
C4 C 1.4692(5) 0.8364(5) 0.7802(3) 0.0391 1.0000 Uani . . .
C5 C 1.4083(5) 0.9012(5) 0.8153(3) 0.0382 1.0000 Uani . . .
C6 C 1.4072(5) 0.9970(5) 0.7746(3) 0.0389 1.0000 Uani . . .
C7 C 1.5197(6) 1.0043(6) 0.7460(4) 0.0485 1.0000 Uani . . .
C8 C 1.1888(4) 0.7503(4) 0.8955(3) 0.0252 1.0000 Uani . . .
C9 C 1.1325(5) 0.8448(4) 0.8819(3) 0.0300 1.0000 Uani . . .
C10 C 1.1148(5) 0.9054(5) 0.9487(3) 0.0353 1.0000 Uani . . .
C11 C 1.0510(5) 0.8372(5) 0.9974(3) 0.0372 1.0000 Uani . . .
C12 C 1.1024(5) 0.7393(5) 1.0094(3) 0.0345 1.0000 Uani . . .
C13 C 1.1238(5) 0.6796(4) 0.9424(3) 0.0308 1.0000 Uani . . .
C14 C 1.3053(4) 0.5798(4) 0.8446(3) 0.0277 1.0000 Uani . . .
C15 C 1.3874(5) 0.6217(5) 0.8974(3) 0.0324 1.0000 Uani . . .
C16 C 1.4612(6) 0.5418(5) 0.9145(3) 0.0414 1.0000 Uani . . .
C17 C 1.5107(5) 0.4980(6) 0.8519(4) 0.0449 1.0000 Uani . . .
C18 C 1.4286(6) 0.4496(7) 0.8025(4) 0.0565 1.0000 Uani . . .
C19 C 1.3546(6) 0.5276(6) 0.7827(3) 0.0422 1.0000 Uani . . .
C20 C 1.1072(4) 0.6144(5) 0.7790(3) 0.0311 1.0000 Uani . . .
C21 C 1.1149(4) 0.6029(4) 0.7012(3) 0.0265 1.0000 Uani . . .
C22 C 1.0793(4) 0.7983(4) 0.6415(3) 0.0274 1.0000 Uani . . .
C23 C 1.1207(5) 0.8788(5) 0.5916(3) 0.0359 1.0000 Uani . . .
C24 C 1.0409(5) 0.9532(5) 0.5767(4) 0.0418 1.0000 Uani . . .
C25 C 1.0047(6) 1.0059(5) 0.6413(4) 0.0472 1.0000 Uani . . .
C26 C 0.9549(6) 0.9251(6) 0.6870(4) 0.0486 1.0000 Uani . . .
C27 C 1.0331(5) 0.8493(5) 0.7051(3) 0.0389 1.0000 Uani . . .
C28 C 1.2451(4) 0.6799(4) 0.5885(3) 0.0283 1.0000 Uani . . .
C29 C 1.3396(5) 0.6202(5) 0.6013(3) 0.0314 1.0000 Uani . . .
C30 C 1.3982(5) 0.5999(6) 0.5352(3) 0.0415 1.0000 Uani . . .
C31 C 1.3229(6) 0.5395(6) 0.4829(3) 0.0462 1.0000 Uani . . .
C32 C 1.2279(6) 0.5971(6) 0.4704(3) 0.0429 1.0000 Uani . . .
C33 C 1.1698(5) 0.6191(5) 0.5366(3) 0.0347 1.0000 Uani . . .
C34 C 1.2983(4) 0.7732(4) 0.3071(2) 0.0196 1.0000 Uani . . .
C35 C 1.3934(4) 0.7329(4) 0.3191(3) 0.0235 1.0000 Uani . . .
C36 C 1.4611(4) 0.7716(5) 0.3717(3) 0.0297 1.0000 Uani . . .
C37 C 1.4366(4) 0.8524(4) 0.4156(3) 0.0289 1.0000 Uani . . .
C38 C 1.3434(4) 0.8942(4) 0.4042(3) 0.0281 1.0000 Uani . . .
C39 C 1.2763(4) 0.8566(4) 0.3516(3) 0.0233 1.0000 Uani . . .
C40 C 1.5641(5) 0.7290(6) 0.3800(3) 0.0411 1.0000 Uani . . .
C41 C 1.3202(5) 0.9856(5) 0.4489(3) 0.0364 1.0000 Uani . . .
C42 C 1.0980(4) 0.7401(4) 0.2574(3) 0.0232 1.0000 Uani . . .
C43 C 1.0570(4) 0.7177(4) 0.3207(3) 0.0257 1.0000 Uani . . .
C44 C 0.9488(3) 0.7126(4) 0.3327(2) 0.0314 1.0000 Uani D . .
C45 C 0.8787(5) 0.7313(5) 0.2832(3) 0.0337 1.0000 Uani . . .
C46 C 0.9178(3) 0.7541(4) 0.2205(2) 0.0344 1.0000 Uani D . .
C47 C 1.0259(4) 0.7581(4) 0.2071(3) 0.0271 1.0000 Uani . . .
C48 C 0.9094(2) 0.6903(3) 0.40201(15) 0.0490 1.0000 Uani D . .
C49 C 0.8460(2) 0.7746(3) 0.16410(17) 0.0568 1.0000 Uani D . .
C50 C 1.2661(4) 0.8099(4) 0.1818(2) 0.0197 1.0000 Uani . . .
C51 C 1.2275(4) 0.9041(4) 0.1711(3) 0.0228 1.0000 Uani . . .
C52 C 1.2695(4) 0.9703(4) 0.1232(3) 0.0263 1.0000 Uani . . .
C53 C 1.3527(4) 0.9457(4) 0.0831(3) 0.0279 1.0000 Uani . . .
C54 C 1.3938(4) 0.8535(4) 0.0934(3) 0.0278 1.0000 Uani . . .
C55 C 1.3514(4) 0.7867(4) 0.1410(3) 0.0229 1.0000 Uani . . .
C56 C 1.2282(5) 1.0726(4) 0.1157(3) 0.0360 1.0000 Uani . . .
C57 C 1.4860(5) 0.8291(5) 0.0521(3) 0.0338 1.0000 Uani . . .
C58 C 1.2271(4) 0.6111(4) 0.2196(3) 0.0217 1.0000 Uani . . .
C59 C 1.2084(4) 0.5724(4) 0.1534(3) 0.0247 1.0000 Uani . . .
C60 C 1.2033(4) 0.4676(4) 0.1357(3) 0.0280 1.0000 Uani . . .
C61 C 1.2183(5) 0.3954(5) 0.1830(3) 0.0335 1.0000 Uani . . .
C62 C 1.2355(5) 0.4319(4) 0.2491(3) 0.0302 1.0000 Uani . . .
C63 C 1.2394(4) 0.5375(4) 0.2672(3) 0.0281 1.0000 Uani . . .
C64 C 1.1901(6) 0.4324(5) 0.0620(3) 0.0393 1.0000 Uani . . .
C65 C 1.2530(7) 0.3599(5) 0.3029(4) 0.0466 1.0000 Uani . . .
B1 B 1.2229(4) 0.7341(4) 0.2417(3) 0.0191 1.0000 Uani . . .
P1 P 1.22903(9) 0.68292(10) 0.81694(6) 0.0213 1.0000 Uani . . .
P2 P 1.18405(9) 0.72092(10) 0.66742(6) 0.0212 1.0000 Uani . . .
Rh1 Rh 1.30590(3) 0.79818(3) 0.743586(18) 0.0228 1.0000 Uani . . .
H11 H 1.2946 0.9950 0.6880 0.0472 1.0000 Uiso R . .
H21 H 1.4038 0.8820 0.6257 0.0422 1.0000 Uiso R . .
H31 H 1.5685 0.8664 0.6935 0.0491 1.0000 Uiso R . .
H41 H 1.5080 0.7862 0.8017 0.0463 1.0000 Uiso R . .
H51 H 1.4002 0.9014 0.8645 0.0456 1.0000 Uiso R . .
H61 H 1.3848 1.0594 0.7985 0.0492 1.0000 Uiso R . .
H71 H 1.5736 1.0184 0.7815 0.0580 1.0000 Uiso R . .
H72 H 1.5310 1.0545 0.7110 0.0580 1.0000 Uiso R . .
H81 H 1.2541 0.7758 0.9201 0.0311 1.0000 Uiso R . .
H91 H 1.1743 0.8893 0.8527 0.0371 1.0000 Uiso R . .
H92 H 1.0658 0.8216 0.8595 0.0369 1.0000 Uiso R . .
H101 H 1.1820 0.9297 0.9694 0.0450 1.0000 Uiso R . .
H102 H 1.0772 0.9635 0.9394 0.0452 1.0000 Uiso R . .
H111 H 1.0447 0.8752 1.0402 0.0471 1.0000 Uiso R . .
H112 H 0.9823 0.8171 0.9777 0.0471 1.0000 Uiso R . .
H121 H 1.1689 0.7592 1.0328 0.0431 1.0000 Uiso R . .
H122 H 1.0577 0.6952 1.0375 0.0431 1.0000 Uiso R . .
H131 H 1.1607 0.6199 0.9514 0.0392 1.0000 Uiso R . .
H132 H 1.0574 0.6564 0.9201 0.0390 1.0000 Uiso R . .
H141 H 1.2564 0.5266 0.8655 0.0341 1.0000 Uiso R . .
H151 H 1.3525 0.6444 0.9386 0.0412 1.0000 Uiso R . .
H152 H 1.4303 0.6795 0.8784 0.0412 1.0000 Uiso R . .
H161 H 1.5157 0.5728 0.9461 0.0522 1.0000 Uiso R . .
H162 H 1.4205 0.4850 0.9361 0.0520 1.0000 Uiso R . .
H171 H 1.5554 0.4466 0.8644 0.0560 1.0000 Uiso R . .
H172 H 1.5513 0.5538 0.8301 0.0560 1.0000 Uiso R . .
H181 H 1.3886 0.3934 0.8243 0.0681 1.0000 Uiso R . .
H182 H 1.4617 0.4227 0.7622 0.0683 1.0000 Uiso R . .
H191 H 1.3959 0.5812 0.7588 0.0557 1.0000 Uiso R . .
H192 H 1.3002 0.4943 0.7526 0.0561 1.0000 Uiso R . .
H201 H 1.0958 0.5466 0.7974 0.0359 1.0000 Uiso R . .
H202 H 1.0495 0.6535 0.7907 0.0362 1.0000 Uiso R . .
H211 H 1.1548 0.5449 0.6892 0.0331 1.0000 Uiso R . .
H212 H 1.0452 0.5901 0.6807 0.0330 1.0000 Uiso R . .
H221 H 1.0212 0.7509 0.6192 0.0338 1.0000 Uiso R . .
H231 H 1.1850 0.9171 0.6107 0.0441 1.0000 Uiso R . .
H232 H 1.1379 0.8414 0.5494 0.0442 1.0000 Uiso R . .
H241 H 1.0712 1.0056 0.5472 0.0531 1.0000 Uiso R . .
H242 H 0.9806 0.9148 0.5534 0.0529 1.0000 Uiso R . .
H251 H 1.0653 1.0431 0.6647 0.0579 1.0000 Uiso R . .
H252 H 0.9546 1.0538 0.6305 0.0583 1.0000 Uiso R . .
H261 H 0.9308 0.9586 0.7278 0.0622 1.0000 Uiso R . .
H262 H 0.8959 0.8875 0.6628 0.0619 1.0000 Uiso R . .
H271 H 1.0894 0.8888 0.7312 0.0508 1.0000 Uiso R . .
H272 H 0.9992 0.7962 0.7326 0.0510 1.0000 Uiso R . .
H281 H 1.2725 0.7433 0.5668 0.0342 1.0000 Uiso R . .
H291 H 1.3877 0.6589 0.6336 0.0409 1.0000 Uiso R . .
H292 H 1.3140 0.5546 0.6202 0.0407 1.0000 Uiso R . .
H301 H 1.4548 0.5592 0.5445 0.0510 1.0000 Uiso R . .
H302 H 1.4261 0.6655 0.5174 0.0510 1.0000 Uiso R . .
H311 H 1.3598 0.5319 0.4406 0.0561 1.0000 Uiso R . .
H312 H 1.2994 0.4719 0.4993 0.0560 1.0000 Uiso R . .
H321 H 1.2524 0.6631 0.4514 0.0520 1.0000 Uiso R . .
H322 H 1.1806 0.5558 0.4385 0.0522 1.0000 Uiso R . .
H331 H 1.1437 0.5538 0.5556 0.0440 1.0000 Uiso R . .
H332 H 1.1114 0.6580 0.5276 0.0440 1.0000 Uiso R . .
H351 H 1.4123 0.6793 0.2906 0.0309 1.0000 Uiso R . .
H371 H 1.4818 0.8776 0.4514 0.0360 1.0000 Uiso R . .
H391 H 1.2150 0.8870 0.3452 0.0293 1.0000 Uiso R . .
H431 H 1.1026 0.7046 0.3560 0.0316 1.0000 Uiso R . .
H451 H 0.8068 0.7274 0.2917 0.0397 1.0000 Uiso R . .
H471 H 1.0502 0.7722 0.1634 0.0328 1.0000 Uiso R . .
H511 H 1.1726 0.9238 0.1975 0.0291 1.0000 Uiso R . .
H531 H 1.3799 0.9901 0.0505 0.0351 1.0000 Uiso R . .
H551 H 1.3807 0.7259 0.1470 0.0281 1.0000 Uiso R . .
H591 H 1.1985 0.6182 0.1196 0.0297 1.0000 Uiso R . .
H611 H 1.2164 0.3247 0.1709 0.0381 1.0000 Uiso R . .
H631 H 1.2512 0.5593 0.3127 0.0345 1.0000 Uiso R . .
F120 F 0.8861(4) 0.8504(6) 0.1269(3) 0.0729 0.5164 Uani D 2 1
F121 F 0.8605(6) 0.8722(5) 0.1459(4) 0.0805 0.4836 Uani D 2 2
F110 F 0.8235(6) 0.6923(6) 0.1214(3) 0.0769 0.5164 Uani D 2 1
F111 F 0.8585(6) 0.7161(7) 0.1086(3) 0.0779 0.4836 Uani D 2 2
F100 F 0.7545(4) 0.8014(6) 0.1859(3) 0.0517 0.5164 Uani D 2 1
F101 F 0.7457(4) 0.7573(7) 0.1798(3) 0.0598 0.4836 Uani D 2 2
F80 F 0.8877(8) 0.7755(5) 0.4373(3) 0.0753 0.3500 Uani D 1 1
F81 F 0.9222(6) 0.7733(5) 0.4446(3) 0.0972 0.6500 Uani D 1 2
F70 F 0.9785(5) 0.6476(8) 0.4387(3) 0.0649 0.3500 Uani D 1 1
F71 F 0.9590(4) 0.6170(5) 0.4302(2) 0.0517 0.6500 Uani D 1 2
F90 F 0.8214(5) 0.6252(6) 0.4006(2) 0.0311 0.3500 Uani D 1 1
F91 F 0.8078(4) 0.6569(5) 0.4021(2) 0.0513 0.6500 Uani D 1 2

loop_
_atom_site_aniso_label
_atom_site_aniso_U_11
_atom_site_aniso_U_22
_atom_site_aniso_U_33
_atom_site_aniso_U_23
_atom_site_aniso_U_13
_atom_site_aniso_U_12
F1 0.052(3) 0.069(3) 0.093(4) 0.006(3) -0.011(3) 0.036(2)
F2 0.034(2) 0.122(5) 0.083(4) 0.029(3) 0.021(2) 0.032(3)
F3 0.051(3) 0.130(5) 0.063(3) -0.027(3) -0.027(2) 0.047(3)
F4 0.113(4) 0.036(2) 0.072(3) -0.014(2) 0.041(3) -0.019(3)
F5 0.069(3) 0.065(3) 0.035(2) -0.0131(19) 0.0044(19) 0.012(2)
F6 0.052(3) 0.098(4) 0.096(4) -0.064(3) -0.024(3) 0.042(3)
F13 0.162(6) 0.053(3) 0.061(3) 0.026(2) 0.030(3) 0.061(4)
F14 0.151(6) 0.039(3) 0.140(6) -0.040(3) -0.078(5) 0.049(3)
F15 0.062(3) 0.068(4) 0.202(8) 0.070(4) 0.040(4) 0.043(3)
F16 0.031(2) 0.106(4) 0.071(3) -0.034(3) 0.020(2) -0.009(2)
F17 0.087(4) 0.057(3) 0.102(4) 0.029(3) 0.067(3) 0.039(3)
F18 0.058(3) 0.076(3) 0.038(2) -0.003(2) 0.0191(19) 0.009(2)
F19 0.049(2) 0.093(4) 0.037(2) -0.014(2) 0.0117(18) -0.005(2)
F20 0.153(6) 0.030(2) 0.054(3) -0.0146(19) -0.030(3) 0.018(3)
F21 0.048(2) 0.059(3) 0.044(2) 0.0047(19) -0.0133(18) -0.0025(19)
F22 0.118(5) 0.062(3) 0.104(5) 0.037(3) -0.047(4) 0.007(3)
F23 0.169(6) 0.023(2) 0.053(3) 0.0069(18) 0.002(3) 0.018(3)
F24 0.170(7) 0.066(3) 0.056(3) 0.031(3) 0.052(4) 0.046(4)
C1 0.044(3) 0.023(3) 0.047(3) 0.011(2) -0.010(3) -0.009(2)
C2 0.033(3) 0.039(3) 0.025(3) 0.009(2) 0.005(2) -0.011(2)
C3 0.026(3) 0.047(4) 0.046(4) 0.008(3) 0.006(3) -0.002(3)
C4 0.026(3) 0.046(4) 0.044(3) 0.015(3) -0.007(2) -0.006(2)
C5 0.037(3) 0.048(4) 0.025(3) 0.002(2) -0.005(2) -0.018(3)
C6 0.039(3) 0.033(3) 0.042(3) -0.001(3) -0.003(3) -0.004(3)
C7 0.040(4) 0.050(4) 0.050(4) 0.015(3) -0.006(3) -0.020(3)
C8 0.022(2) 0.031(3) 0.024(2) 0.006(2) 0.0003(19) 0.007(2)
C9 0.033(3) 0.026(3) 0.033(3) 0.004(2) 0.002(2) 0.011(2)
C10 0.039(3) 0.030(3) 0.038(3) -0.004(2) 0.004(2) 0.014(2)
C11 0.038(3) 0.044(3) 0.032(3) -0.003(2) 0.007(2) 0.017(3)
C12 0.037(3) 0.043(3) 0.026(3) 0.004(2) 0.008(2) 0.013(3)
C13 0.034(3) 0.029(3) 0.032(3) 0.004(2) 0.009(2) 0.009(2)
C14 0.028(3) 0.026(3) 0.029(3) 0.006(2) 0.003(2) 0.004(2)
C15 0.033(3) 0.034(3) 0.032(3) 0.005(2) 0.002(2) 0.013(2)
C16 0.044(4) 0.043(4) 0.041(3) 0.009(3) -0.002(3) 0.019(3)
C17 0.033(3) 0.052(4) 0.054(4) 0.006(3) 0.006(3) 0.022(3)
C18 0.053(4) 0.054(4) 0.066(5) -0.020(4) -0.002(4) 0.034(4)
C19 0.044(4) 0.046(4) 0.039(3) -0.010(3) -0.003(3) 0.025(3)
C20 0.026(3) 0.041(3) 0.025(3) 0.010(2) 0.000(2) -0.005(2)
C21 0.031(3) 0.019(2) 0.030(3) -0.0008(19) 0.000(2) 0.0024(19)
C22 0.026(2) 0.028(3) 0.029(3) 0.002(2) 0.000(2) 0.005(2)
C23 0.034(3) 0.040(3) 0.035(3) 0.006(2) 0.000(2) 0.009(2)
C24 0.037(3) 0.043(4) 0.047(4) 0.012(3) -0.002(3) 0.009(3)
C25 0.048(4) 0.034(3) 0.063(4) 0.001(3) -0.004(3) 0.020(3)
C26 0.048(4) 0.048(4) 0.055(4) 0.005(3) 0.013(3) 0.026(3)
C27 0.045(3) 0.043(3) 0.034(3) 0.002(3) 0.006(3) 0.027(3)
C28 0.031(3) 0.028(3) 0.027(3) 0.003(2) 0.000(2) 0.007(2)
C29 0.033(3) 0.035(3) 0.029(3) 0.002(2) 0.005(2) 0.014(2)
C30 0.041(3) 0.049(4) 0.038(3) 0.003(3) 0.012(3) 0.020(3)
C31 0.061(4) 0.044(4) 0.037(3) -0.004(3) 0.016(3) 0.023(3)
C32 0.058(4) 0.045(4) 0.027(3) -0.003(3) 0.003(3) 0.014(3)
C33 0.037(3) 0.034(3) 0.033(3) -0.006(2) -0.002(2) 0.009(2)
C34 0.015(2) 0.018(2) 0.026(2) 0.0007(18) 0.0052(17) 0.0018(16)
C35 0.020(2) 0.024(2) 0.028(2) 0.0012(19) 0.0056(19) 0.0067(19)
C36 0.023(3) 0.037(3) 0.030(3) 0.004(2) 0.003(2) 0.007(2)
C37 0.022(2) 0.035(3) 0.030(3) -0.001(2) 0.001(2) 0.003(2)
C38 0.027(3) 0.028(3) 0.029(3) -0.002(2) 0.004(2) 0.003(2)
C39 0.018(2) 0.019(2) 0.033(3) -0.0007(19) 0.0036(19) 0.0030(18)
C40 0.026(3) 0.058(4) 0.042(3) 0.000(3) -0.002(2) 0.016(3)
C41 0.033(3) 0.035(3) 0.039(3) -0.011(2) 0.003(2) 0.003(2)
C42 0.021(2) 0.018(2) 0.030(3) -0.0014(19) 0.0039(19) 0.0001(18)
C43 0.021(2) 0.024(2) 0.032(3) 0.003(2) 0.004(2) 0.0009(19)
C44 0.024(2) 0.030(3) 0.040(3) 0.001(2) 0.013(2) 0.002(2)
C45 0.023(3) 0.035(3) 0.042(3) 0.003(2) 0.005(2) -0.001(2)
C46 0.016(2) 0.043(3) 0.044(3) 0.002(2) 0.004(2) 0.006(2)
C47 0.017(2) 0.031(3) 0.032(3) 0.001(2) 0.004(2) -0.0013(19)
C48 0.045(3) 0.053(3) 0.047(3) 0.009(2) 0.017(2) -0.006(2)
C49 0.024(2) 0.089(3) 0.059(3) 0.019(2) -0.001(2) 0.005(2)
C50 0.015(2) 0.018(2) 0.025(2) -0.0012(18) 0.0003(17) 0.0001(17)
C51 0.020(2) 0.019(2) 0.030(3) -0.0013(19) 0.0040(19) 0.0057(18)
C52 0.032(3) 0.016(2) 0.031(3) -0.0012(19) -0.001(2) 0.006(2)
C53 0.032(3) 0.023(2) 0.028(3) 0.004(2) 0.005(2) 0.000(2)
C54 0.025(2) 0.030(3) 0.029(3) 0.000(2) 0.007(2) 0.002(2)
C55 0.021(2) 0.018(2) 0.031(3) -0.0002(19) 0.0042(19) 0.0040(18)
C56 0.047(3) 0.022(3) 0.040(3) 0.004(2) 0.002(3) 0.012(2)
C57 0.033(3) 0.030(3) 0.038(3) 0.003(2) 0.012(2) 0.003(2)
C58 0.014(2) 0.020(2) 0.032(3) -0.0007(19) 0.0076(18) 0.0062(17)
C59 0.017(2) 0.022(2) 0.035(3) 0.003(2) 0.0020(19) 0.0019(18)
C60 0.027(3) 0.025(3) 0.032(3) -0.005(2) 0.003(2) 0.005(2)
C61 0.035(3) 0.026(3) 0.039(3) 0.003(2) 0.004(2) -0.003(2)
C62 0.036(3) 0.021(3) 0.035(3) 0.004(2) 0.010(2) 0.006(2)
C63 0.032(3) 0.023(3) 0.029(3) 0.001(2) 0.007(2) 0.002(2)
C64 0.052(4) 0.029(3) 0.035(3) -0.004(2) -0.006(3) -0.002(3)
C65 0.073(5) 0.031(3) 0.037(3) 0.007(3) 0.003(3) 0.005(3)
B1 0.015(2) 0.014(2) 0.028(3) -0.0005(19) 0.004(2) 0.0024(18)
P1 0.0184(6) 0.0228(6) 0.0240(6) 0.0023(5) 0.0048(4) 0.0067(4)
P2 0.0192(6) 0.0219(6) 0.0235(6) -0.0004(5) 0.0023(4) 0.0068(4)
Rh1 0.0215(2) 0.0239(2) 0.0227(2) 0.00301(14) 0.00098(14) 0.00092(14)
F120 0.018(3) 0.129(7) 0.078(5) 0.060(5) 0.006(4) 0.013(4)
F121 0.040(5) 0.110(6) 0.098(6) 0.056(6) 0.003(5) 0.012(5)
F110 0.045(5) 0.119(7) 0.065(5) -0.009(5) -0.009(4) 0.003(5)
F111 0.039(5) 0.141(7) 0.054(5) 0.001(5) -0.003(4) 0.012(5)
F100 0.025(4) 0.067(5) 0.067(5) 0.013(4) 0.001(3) 0.018(3)
F101 0.022(4) 0.086(7) 0.071(5) 0.026(5) -0.005(4) -0.010(4)
F80 0.083(7) 0.071(6) 0.063(7) -0.017(6) 0.036(6) -0.024(6)
F81 0.136(7) 0.084(5) 0.059(5) -0.014(4) 0.050(5) -0.034(5)
F70 0.041(6) 0.098(8) 0.051(6) 0.022(6) -0.003(5) -0.022(6)
F71 0.032(3) 0.075(4) 0.046(3) 0.028(3) -0.001(3) -0.014(3)
F90 0.024(4) 0.021(5) 0.053(5) 0.021(4) 0.018(4) 0.016(3)
F91 0.030(3) 0.059(5) 0.073(4) 0.037(3) 0.023(3) 0.024(3)

loop_
_atom_type_symbol
_atom_type_scat_dispersion_real
_atom_type_scat_dispersion_imag
_atom_type_scat_Cromer_Mann_a1
_atom_type_scat_Cromer_Mann_b1
_atom_type_scat_Cromer_Mann_a2
_atom_type_scat_Cromer_Mann_b2
_atom_type_scat_Cromer_Mann_a3
_atom_type_scat_Cromer_Mann_b3
_atom_type_scat_Cromer_Mann_a4
_atom_type_scat_Cromer_Mann_b4
_atom_type_scat_Cromer_Mann_c
_atom_type_scat_source
Rh 0.0927 3.6045 19.2957 0.7515 14.3501 8.2176 4.7343 25.8749 1.2892 98.6062 5.3280 'International Tables Vol C 4.2.6.8 and 6.1.1.4'
P 0.2955 0.4335 6.4345 1.9067 4.1791 27.1570 1.7800 0.5260 1.4908 68.1645 1.1149 'International Tables Vol C 4.2.6.8 and 6.1.1.4'
B 0.0090 0.0039 2.0545 23.2185 1.3326 1.0210 1.0979 60.3498 0.7068 0.1403 -0.1932 'International Tables Vol C 4.2.6.8 and 6.1.1.4'
F 0.0727 0.0534 3.5392 10.2825 2.6412 4.2944 1.5170 0.2615 1.0243 26.1476 0.2776 'International Tables Vol C 4.2.6.8 and 6.1.1.4'
C 0.0181 0.0091 2.3100 20.8439 1.0200 10.2075 1.5886 0.5687 0.8650 51.6512 0.2156 'International Tables Vol C 4.2.6.8 and 6.1.1.4'
H 0.0000 0.0000 0.4930 10.5109 0.3229 26.1257 0.1402 3.1424 0.0408 57.7998 0.0030 'International Tables Vol C 4.2.6.8 and 6.1.1.4'

loop_
_geom_angle_atom_site_label_1
_geom_angle_atom_site_label_2
_geom_angle_atom_site_label_3
_geom_angle
_geom_angle_publ_flag
C2 C1 C6 106.8(6) yes
C2 C1 Rh1 71.9(3) yes
C6 C1 Rh1 95.1(4) yes
C2 C1 H11 122.6 no
C6 C1 H11 124.1 no
Rh1 C1 H11 122.3 no
C1 C2 C3 106.4(5) yes
C1 C2 Rh1 71.7(3) yes
C3 C2 Rh1 95.0(4) yes
C1 C2 H21 122.2 no
C3 C2 H21 124.4 no
Rh1 C2 H21 123.3 no
C2 C3 C4 103.3(5) yes
C2 C3 C7 99.2(5) yes
C4 C3 C7 99.3(6) yes
C2 C3 H31 116.7 no
C4 C3 H31 117.7 no
C7 C3 H31 117.6 no
C3 C4 C5 107.2(6) yes
C3 C4 Rh1 95.3(4) yes
C5 C4 Rh1 72.5(3) yes
C3 C4 H41 122.8 no
C5 C4 H41 123.4 no
Rh1 C4 H41 122.4 no
C4 C5 C6 106.6(5) yes
C4 C5 Rh1 71.4(4) yes
C6 C5 Rh1 95.1(4) yes
C4 C5 H51 122.7 no
C6 C5 H51 123.9 no
Rh1 C5 H51 123.2 no
C1 C6 C5 103.8(5) yes
C1 C6 C7 99.1(5) yes
C5 C6 C7 99.9(5) yes
C1 C6 H61 116.6 no
C5 C6 H61 116.7 no
C7 C6 H61 117.7 no
C3 C7 C6 94.0(5) yes
C3 C7 H71 113.5 no
C6 C7 H71 112.5 no
C3 C7 H72 112.6 no
C6 C7 H72 112.8 no
H71 C7 H72 110.5 no
C9 C8 C13 110.4(4) yes
C9 C8 P1 112.5(4) yes
C13 C8 P1 113.7(4) yes
C9 C8 H81 106.9 no
C13 C8 H81 106.7 no
P1 C8 H81 106.1 no
C8 C9 C10 109.9(5) yes
C8 C9 H91 109.9 no
C10 C9 H91 109.0 no
C8 C9 H92 108.8 no
C10 C9 H92 110.5 no
H91 C9 H92 108.7 no
C9 C10 C11 111.0(5) yes
C9 C10 H101 109.2 no
C11 C10 H101 108.9 no
C9 C10 H102 108.8 no
C11 C10 H102 109.1 no
H101 C10 H102 109.9 no
C10 C11 C12 111.4(5) yes
C10 C11 H111 109.8 no
C12 C11 H111 108.9 no
C10 C11 H112 108.4 no
C12 C11 H112 108.3 no
H111 C11 H112 110.0 no
C11 C12 C13 111.6(5) yes
C11 C12 H121 108.3 no
C13 C12 H121 108.6 no
C11 C12 H122 109.6 no
C13 C12 H122 109.7 no
H121 C12 H122 108.9 no
C12 C13 C8 110.4(5) yes
C12 C13 H131 109.8 no
C8 C13 H131 110.0 no
C12 C13 H132 108.8 no
C8 C13 H132 108.2 no
H131 C13 H132 109.7 no
C15 C14 C19 111.9(5) yes
C15 C14 P1 111.3(4) yes
C19 C14 P1 109.5(4) yes
C15 C14 H141 107.9 no
C19 C14 H141 107.8 no
P1 C14 H141 108.3 no
C14 C15 C16 112.5(5) yes
C14 C15 H151 109.5 no
C16 C15 H151 109.3 no
C14 C15 H152 107.6 no
C16 C15 H152 107.0 no
H151 C15 H152 110.9 no
C15 C16 C17 111.5(5) yes
C15 C16 H161 110.3 no
C17 C16 H161 109.9 no
C15 C16 H162 108.5 no
C17 C16 H162 108.2 no
H161 C16 H162 108.4 no
C16 C17 C18 111.0(6) yes
C16 C17 H171 109.5 no
C18 C17 H171 109.5 no
C16 C17 H172 108.8 no
C18 C17 H172 107.6 no
H171 C17 H172 110.4 no
C17 C18 C19 111.3(6) yes
C17 C18 H181 107.4 no
C19 C18 H181 109.1 no
C17 C18 H182 110.0 no
C19 C18 H182 109.4 no
H181 C18 H182 109.6 no
C14 C19 C18 112.3(6) yes
C14 C19 H191 108.1 no
C18 C19 H191 107.4 no
C14 C19 H192 110.1 no
C18 C19 H192 110.1 no
H191 C19 H192 108.7 no
C21 C20 P1 111.2(4) yes
C21 C20 H201 109.9 no
P1 C20 H201 108.2 no
C21 C20 H202 109.0 no
P1 C20 H202 108.7 no
H201 C20 H202 109.7 no
C20 C21 P2 110.8(4) yes
C20 C21 H211 108.8 no
P2 C21 H211 108.2 no
C20 C21 H212 110.6 no
P2 C21 H212 109.0 no
H211 C21 H212 109.4 no
C23 C22 C27 111.8(5) yes
C23 C22 P2 111.1(4) yes
C27 C22 P2 109.1(4) yes
C23 C22 H221 108.8 no
C27 C22 H221 107.1 no
P2 C22 H221 108.9 no
C22 C23 C24 112.4(5) yes
C22 C23 H231 108.3 no
C24 C23 H231 110.1 no
C22 C23 H232 107.9 no
C24 C23 H232 109.2 no
H231 C23 H232 108.9 no
C23 C24 C25 111.1(6) yes
C23 C24 H241 110.2 no
C25 C24 H241 109.2 no
C23 C24 H242 109.0 no
C25 C24 H242 109.3 no
H241 C24 H242 108.1 no
C24 C25 C26 109.7(6) yes
C24 C25 H251 109.0 no
C26 C25 H251 108.3 no
C24 C25 H252 109.7 no
C26 C25 H252 110.2 no
H251 C25 H252 110.0 no
C25 C26 C27 110.9(6) yes
C25 C26 H261 109.7 no
C27 C26 H261 109.7 no
C25 C26 H262 107.5 no
C27 C26 H262 109.3 no
H261 C26 H262 109.7 no
C22 C27 C26 111.9(5) yes
C22 C27 H271 109.2 no
C26 C27 H271 107.2 no
C22 C27 H272 109.7 no
C26 C27 H272 110.0 no
H271 C27 H272 108.8 no
C29 C28 C33 110.4(5) yes
C29 C28 P2 111.9(4) yes
C33 C28 P2 115.1(4) yes
C29 C28 H281 106.6 no
C33 C28 H281 105.6 no
P2 C28 H281 106.7 no
C28 C29 C30 110.7(5) yes
C28 C29 H291 110.5 no
C30 C29 H291 109.0 no
C28 C29 H292 108.3 no
C30 C29 H292 109.9 no
H291 C29 H292 108.4 no
C29 C30 C31 109.9(5) yes
C29 C30 H301 108.7 no
C31 C30 H301 109.1 no
C29 C30 H302 109.7 no
C31 C30 H302 109.4 no
H301 C30 H302 110.0 no
C30 C31 C32 111.1(5) yes
C30 C31 H311 108.7 no
C32 C31 H311 108.4 no
C30 C31 H312 109.3 no
C32 C31 H312 109.2 no
H311 C31 H312 110.2 no
C31 C32 C33 111.3(5) yes
C31 C32 H321 108.3 no
C33 C32 H321 108.6 no
C31 C32 H322 109.1 no
C33 C32 H322 109.9 no
H321 C32 H322 109.6 no
C32 C33 C28 110.3(5) yes
C32 C33 H331 109.4 no
C28 C33 H331 107.9 no
C32 C33 H332 109.7 no
C28 C33 H332 110.1 no
H331 C33 H332 109.4 no
C35 C34 C39 115.5(5) yes
C35 C34 B1 122.3(4) yes
C39 C34 B1 121.9(4) yes
C34 C35 C36 122.3(5) yes
C34 C35 H351 118.8 no
C36 C35 H351 118.9 no
C35 C36 C37 121.1(5) yes
C35 C36 C40 119.9(5) yes
C37 C36 C40 119.0(5) yes
C36 C37 C38 117.6(5) yes
C36 C37 H371 120.9 no
C38 C37 H371 121.5 no
C37 C38 C39 121.5(5) yes
C37 C38 C41 117.5(5) yes
C39 C38 C41 120.9(5) yes
C34 C39 C38 122.0(5) yes
C34 C39 H391 118.8 no
C38 C39 H391 119.2 no
C36 C40 F1 112.0(6) yes
C36 C40 F2 111.3(6) yes
F1 C40 F2 104.9(6) yes
C36 C40 F3 113.7(5) yes
F1 C40 F3 105.0(6) yes
F2 C40 F3 109.4(6) yes
C38 C41 F4 112.0(5) yes
C38 C41 F5 112.5(5) yes
F4 C41 F5 103.2(5) yes
C38 C41 F6 113.9(5) yes
F4 C41 F6 107.9(6) yes
F5 C41 F6 106.8(6) yes
C43 C42 C47 116.7(5) yes
C43 C42 B1 120.7(5) yes
C47 C42 B1 122.3(5) yes
C42 C43 C44 121.2(5) yes
C42 C43 H431 119.6 no
C44 C43 H431 119.1 no
C43 C44 C45 121.7(4) yes
C43 C44 C48 118.9(4) yes
C45 C44 C48 119.3(4) yes
C44 C45 C46 117.8(5) yes
C44 C45 H451 120.9 no
C46 C45 H451 121.2 no
C45 C46 C47 121.4(4) yes
C45 C46 C49 120.8(4) yes
C47 C46 C49 117.9(4) yes
C46 C47 C42 121.2(5) yes
C46 C47 H471 119.4 no
C42 C47 H471 119.4 no
C44 C48 F80 112.44(5) yes
C44 C48 F70 112.49(5) yes
F80 C48 F70 106.34(5) yes
C44 C48 F90 112.45(5) yes
F80 C48 F90 106.29(5) yes
F70 C48 F90 106.34(5) yes
C44 C48 F81 112.45(5) yes
C44 C48 F71 112.44(5) yes
F81 C48 F71 106.32(5) yes
C44 C48 F91 112.49(5) yes
F81 C48 F91 106.36(5) yes
F71 C48 F91 106.29(5) yes
C46 C49 F120 112.79(5) yes
C46 C49 F110 112.74(5) yes
F120 C49 F110 105.98(5) yes
C46 C49 F100 112.77(5) yes
F120 C49 F100 106.02(5) yes
F110 C49 F100 105.97(5) yes
C46 C49 F121 112.73(5) yes
C46 C49 F111 112.78(5) yes
F121 C49 F111 105.98(5) yes
C46 C49 F101 112.77(5) yes
F121 C49 F101 105.97(5) yes
F111 C49 F101 106.01(5) yes
C51 C50 C55 115.6(4) yes
C51 C50 B1 123.1(4) yes
C55 C50 B1 121.1(4) yes
C50 C51 C52 122.3(5) yes
C50 C51 H511 118.9 no
C52 C51 H511 118.7 no
C51 C52 C53 121.3(5) yes
C51 C52 C56 120.2(5) yes
C53 C52 C56 118.4(5) yes
C52 C53 C54 117.7(5) yes
C52 C53 H531 120.8 no
C54 C53 H531 121.5 no
C53 C54 C55 121.1(5) yes
C53 C54 C57 117.7(5) yes
C55 C54 C57 121.2(5) yes
C50 C55 C54 122.0(5) yes
C50 C55 H551 118.8 no
C54 C55 H551 119.2 no
C52 C56 F14 111.5(5) yes
C52 C56 F15 113.1(5) yes
F14 C56 F15 106.2(7) yes
C52 C56 F13 114.4(5) yes
F14 C56 F13 106.4(7) yes
F15 C56 F13 104.6(6) yes
C54 C57 F18 112.3(5) yes
C54 C57 F17 113.6(5) yes
F18 C57 F17 105.7(5) yes
C54 C57 F16 112.5(5) yes
F18 C57 F16 103.9(5) yes
F17 C57 F16 108.1(6) yes
C59 C58 C63 115.9(5) yes
C59 C58 B1 121.8(4) yes
C63 C58 B1 122.0(5) yes
C58 C59 C60 121.9(5) yes
C58 C59 H591 119.4 no
C60 C59 H591 118.7 no
C59 C60 C61 121.7(5) yes
C59 C60 C64 118.7(5) yes
C61 C60 C64 119.4(5) yes
C60 C61 C62 117.3(5) yes
C60 C61 H611 121.8 no
C62 C61 H611 120.9 no
C61 C62 C63 121.0(5) yes
C61 C62 C65 120.8(5) yes
C63 C62 C65 118.2(6) yes
C58 C63 C62 122.1(5) yes
C58 C63 H631 119.4 no
C62 C63 H631 118.5 no
C60 C64 F21 111.1(5) yes
C60 C64 F19 112.6(5) yes
F21 C64 F19 103.8(5) yes
C60 C64 F20 113.6(5) yes
F21 C64 F20 105.5(5) yes
F19 C64 F20 109.5(6) yes
C62 C65 F24 113.5(6) yes
C62 C65 F22 112.2(6) yes
F24 C65 F22 103.6(7) yes
C62 C65 F23 113.7(6) yes
F24 C65 F23 107.0(6) yes
F22 C65 F23 106.1(7) yes
C50 B1 C58 112.2(4) yes
C50 B1 C42 112.4(4) yes
C58 B1 C42 102.8(4) yes
C50 B1 C34 104.4(4) yes
C58 B1 C34 112.8(4) yes
C42 B1 C34 112.5(4) yes
C20 P1 C8 105.9(3) yes
C20 P1 C14 105.2(3) yes
C8 P1 C14 105.4(2) yes
C20 P1 Rh1 109.99(18) yes
C8 P1 Rh1 111.21(17) yes
C14 P1 Rh1 118.27(18) yes
C22 P2 C21 105.3(2) yes
C22 P2 C28 105.1(2) yes
C21 P2 C28 106.4(2) yes
C22 P2 Rh1 117.16(18) yes
C21 P2 Rh1 110.46(18) yes
C28 P2 Rh1 111.60(19) yes
C5 Rh1 C2 77.6(2) yes
C5 Rh1 C1 65.7(2) yes
C2 Rh1 C1 36.4(3) yes
C5 Rh1 C4 36.1(3) yes
C2 Rh1 C4 66.0(2) yes
C1 Rh1 C4 77.4(2) yes
C5 Rh1 P1 99.89(16) yes
C2 Rh1 P1 168.61(18) yes
C1 Rh1 P1 152.11(19) yes
C4 Rh1 P1 105.46(17) yes
C5 Rh1 P2 168.6(2) yes
C2 Rh1 P2 99.47(16) yes
C1 Rh1 P2 105.44(17) yes
C4 Rh1 P2 152.2(2) yes
P1 Rh1 P2 85.04(5) yes

loop_
_geom_bond_atom_site_label_1
_geom_bond_atom_site_label_2
_geom_bond_distance
_geom_bond_publ_flag
F1 C40 1.331(9) yes
F2 C40 1.316(9) yes
F3 C40 1.312(8) yes
F4 C41 1.340(8) yes
F5 C41 1.334(8) yes
F6 C41 1.303(8) yes
F13 C56 1.293(8) yes
F14 C56 1.309(8) yes
F15 C56 1.306(8) yes
F16 C57 1.335(8) yes
F17 C57 1.337(8) yes
F18 C57 1.340(8) yes
F19 C64 1.324(8) yes
F20 C64 1.324(7) yes
F21 C64 1.360(8) yes
F22 C65 1.322(10) yes
F23 C65 1.321(8) yes
F24 C65 1.331(9) yes
C1 C2 1.385(10) yes
C1 C6 1.535(9) yes
C1 Rh1 2.214(6) yes
C1 H11 0.979 no
C2 C3 1.538(9) yes
C2 Rh1 2.217(5) yes
C2 H21 0.974 no
C3 C4 1.535(9) yes
C3 C7 1.546(10) yes
C3 H31 0.978 no
C4 C5 1.374(10) yes
C4 Rh1 2.211(6) yes
C4 H41 0.977 no
C5 C6 1.522(9) yes
C5 Rh1 2.225(6) yes
C5 H51 0.983 no
C6 C7 1.547(10) yes
C6 H61 0.988 no
C7 H71 0.980 no
C7 H72 0.980 no
C8 C9 1.528(7) yes
C8 C13 1.528(7) yes
C8 P1 1.850(6) yes
C8 H81 0.984 no
C9 C10 1.535(8) yes
C9 H91 0.965 no
C9 H92 0.974 no
C10 C11 1.526(9) yes
C10 H101 0.968 no
C10 H102 0.965 no
C11 C12 1.525(8) yes
C11 H111 0.967 no
C11 H112 0.966 no
C12 C13 1.544(8) yes
C12 H121 0.973 no
C12 H122 0.967 no
C13 H131 0.977 no
C13 H132 0.969 no
C14 C15 1.519(8) yes
C14 C19 1.543(8) yes
C14 P1 1.849(6) yes
C14 H141 0.991 no
C15 C16 1.530(8) yes
C15 H151 0.979 no
C15 H152 0.976 no
C16 C17 1.509(9) yes
C16 H161 0.976 no
C16 H162 0.976 no
C17 C18 1.501(11) yes
C17 H171 0.967 no
C17 H172 0.970 no
C18 C19 1.527(9) yes
C18 H181 0.969 no
C18 H182 0.972 no
C19 H191 0.974 no
C19 H192 0.968 no
C20 C21 1.546(7) yes
C20 P1 1.851(6) yes
C20 H201 0.969 no
C20 H202 0.965 no
C21 P2 1.848(5) yes
C21 H211 0.976 no
C21 H212 0.975 no
C22 C23 1.534(8) yes
C22 C27 1.542(8) yes
C22 P2 1.852(5) yes
C22 H221 1.001 no
C23 C24 1.522(8) yes
C23 H231 0.980 no
C23 H232 0.984 no
C24 C25 1.519(10) yes
C24 H241 0.972 no
C24 H242 0.975 no
C25 C26 1.516(11) yes
C25 H251 0.973 no
C25 H252 0.974 no
C26 C27 1.535(8) yes
C26 H261 0.965 no
C26 H262 0.967 no
C27 H271 0.971 no
C27 H272 0.971 no
C28 C29 1.536(7) yes
C28 C33 1.537(8) yes
C28 P2 1.832(6) yes
C28 H281 0.983 no
C29 C30 1.538(8) yes
C29 H291 0.970 no
C29 H292 0.976 no
C30 C31 1.540(11) yes
C30 H301 0.966 no
C30 H302 0.974 no
C31 C32 1.524(10) yes
C31 H311 0.970 no
C31 H312 0.972 no
C32 C33 1.539(8) yes
C32 H321 0.979 no
C32 H322 0.974 no
C33 H331 0.975 no
C33 H332 0.970 no
C34 C35 1.403(7) yes
C34 C39 1.416(7) yes
C34 B1 1.641(7) yes
C35 C36 1.393(8) yes
C35 H351 0.928 no
C36 C37 1.392(8) yes
C36 C40 1.499(8) yes
C37 C38 1.389(8) yes
C37 H371 0.939 no
C38 C39 1.384(8) yes
C38 C41 1.502(8) yes
C39 H391 0.928 no
C42 C43 1.396(7) yes
C42 C47 1.403(8) yes
C42 B1 1.643(7) yes
C43 C44 1.404(7) yes
C43 H431 0.945 no
C44 C45 1.378(8) yes
C44 C48 1.498(3) yes
C45 C46 1.377(8) yes
C45 H451 0.935 no
C46 C47 1.409(6) yes
C46 C49 1.500(4) yes
C47 H471 0.943 no
C48 F80 1.336(6) yes
C48 F70 1.330(6) yes
C48 F90 1.336(5) yes
C48 F81 1.331(5) yes
C48 F71 1.347(5) yes
C48 F91 1.328(5) yes
C49 F120 1.324(5) yes
C49 F110 1.336(5) yes
C49 F100 1.328(5) yes
C49 F121 1.332(5) yes
C49 F111 1.326(5) yes
C49 F101 1.323(5) yes
C50 C51 1.397(7) yes
C50 C55 1.412(7) yes
C50 B1 1.644(7) yes
C51 C52 1.387(8) yes
C51 H511 0.928 no
C52 C53 1.388(8) yes
C52 C56 1.499(7) yes
C53 C54 1.386(8) yes
C53 H531 0.933 no
C54 C55 1.391(8) yes
C54 C57 1.493(8) yes
C55 H551 0.925 no
C58 C59 1.393(7) yes
C58 C63 1.401(7) yes
C58 B1 1.643(7) yes
C59 C60 1.385(7) yes
C59 H591 0.937 no
C60 C61 1.390(8) yes
C60 C64 1.511(8) yes
C61 C62 1.380(9) yes
C61 H611 0.937 no
C62 C63 1.398(8) yes
C62 C65 1.489(9) yes
C63 H631 0.938 no
P1 Rh1 2.2940(13) yes
P2 Rh1 2.2845(13) yes
